data_4511688
loop_
_publ_author_name
'Pfeiffer, Constance R.'
'Fowler, Drew A.'
'Atwood, Jerry L.'

_publ_section_title
;
 Endo vs Exo Bowl: Complexation of Xanthone by Pyrogallol[4]arenes
;
_journal_issue 8
_journal_name_full 'Crystal Growth &amp; Design'
_journal_page_first 4205
_journal_paper_doi 10.1021/cg500794w
_journal_volume 14
_journal_year 2014
_chemical_formula_moiety 'C32 H32 O12, C13 H8 O2, 3 (C3 H8 O1)'
_chemical_formula_sum 'C54 H64 O17'
_chemical_formula_weight 985.05
_chemical_name_common 'C-methylpyrogallol[4]arene with xanthone'
_space_group_IT_number 14
_symmetry_cell_setting monoclinic
_symmetry_Int_Tables_number 14
_symmetry_space_group_name_Hall '-P 2yn'
_symmetry_space_group_name_H-M 'P 1 21/n 1'
_atom_sites_solution_hydrogens geom
_atom_sites_solution_primary direct
_atom_sites_solution_secondary difmap
_audit_creation_method SHELXL-97
_cell_angle_alpha 90.00
_cell_angle_beta 95.022(5)
_cell_angle_gamma 90.00
_cell_formula_units_Z 4
_cell_length_a 14.121(6)
_cell_length_b 12.638(5)
_cell_length_c 27.712(12)
_cell_measurement_reflns_used 7115
_cell_measurement_temperature 173(2)
_cell_measurement_theta_max 26.8
_cell_measurement_theta_min 2.2
_cell_volume 4927(4)
_computing_cell_refinement 'APEX2 (Bruker AXS, 2008)'
_computing_data_collection 'APEX2 (Bruker AXS, 2008)'
_computing_data_reduction 'APEX2 (Bruker AXS, 2008)'
_computing_molecular_graphics 'X-SEED, Barbour, 2001'
_computing_publication_material 'CIFTAB (Sheldrick, 2013)'
_computing_structure_refinement 'SHELXL-1997 (Sheldrick, 1997)'
_computing_structure_solution 'SHELXS-1997 (Sheldrick, 1997)'
_diffrn_ambient_temperature 173(2)
_diffrn_measured_fraction_theta_full 0.994
_diffrn_measured_fraction_theta_max 0.994
_diffrn_measurement_device_type 'Bruker APEXII CCD area detector'
_diffrn_measurement_method 'omega scans'
_diffrn_radiation_monochromator graphite
_diffrn_radiation_type MoK\a
_diffrn_radiation_wavelength 0.71073
_diffrn_reflns_av_R_equivalents 0.0544
_diffrn_reflns_av_sigmaI/netI 0.0442
_diffrn_reflns_limit_h_max 18
_diffrn_reflns_limit_h_min -18
_diffrn_reflns_limit_k_max 16
_diffrn_reflns_limit_k_min -16
_diffrn_reflns_limit_l_max 35
_diffrn_reflns_limit_l_min -35
_diffrn_reflns_number 55467
_diffrn_reflns_theta_full 27.21
_diffrn_reflns_theta_max 27.21
_diffrn_reflns_theta_min 1.48
_diffrn_source 'fine-focus sealed tube'
_diffrn_standards_decay_% 0.0
_exptl_absorpt_coefficient_mu 0.099
_exptl_absorpt_correction_T_max 0.99
_exptl_absorpt_correction_T_min 0.90
_exptl_absorpt_correction_type multi-scan
_exptl_absorpt_process_details
;
 Data were corrected for decay and absorption using the program SADABS 
 (Sheldrick, G. M. (2003). SADABS. Version 2.10. University of
 G\"ottingen, Germany).
;
_exptl_crystal_colour colourless
_exptl_crystal_density_diffrn 1.328
_exptl_crystal_density_method 'not measured'
_exptl_crystal_description prism
_exptl_crystal_F_000 2096
_exptl_crystal_size_max 0.16
_exptl_crystal_size_mid 0.14
_exptl_crystal_size_min 0.13
_refine_diff_density_max 0.960
_refine_diff_density_min -0.525
_refine_diff_density_rms 0.096
_refine_ls_extinction_method none
_refine_ls_goodness_of_fit_ref 1.068
_refine_ls_hydrogen_treatment mixed
_refine_ls_matrix_type full
_refine_ls_number_parameters 665
_refine_ls_number_reflns 10924
_refine_ls_number_restraints 0
_refine_ls_restrained_S_all 1.068
_refine_ls_R_factor_all 0.1210
_refine_ls_R_factor_gt 0.0861
_refine_ls_shift/su_max 0.000
_refine_ls_shift/su_mean 0.000
_refine_ls_structure_factor_coef Fsqd
_refine_ls_weighting_details 'calc w=1/[\s^2^(Fo^2^)+(0.0754P)^2^+19.6492P] where P=(Fo^2^+2Fc^2^)/3'
_refine_ls_weighting_scheme calc
_refine_ls_wR_factor_gt 0.2357
_refine_ls_wR_factor_ref 0.2556
_reflns_number_gt 7281
_reflns_number_total 10924
_reflns_threshold_expression >2sigma(I)
_cod_data_source_file cg500794w_si_001.cif
_cod_data_source_block 2cp75c
_cod_depositor_comments 'Adding full bibliography for 4511688--4511695.cif.'
_cod_original_sg_symbol_H-M 'P 21/n'
_cod_database_code 4511688

loop_
_symmetry_equiv_pos_as_xyz
'x, y, z'
'-x+1/2, y+1/2, -z+1/2'
'-x, -y, -z'
'x-1/2, -y-1/2, z-1/2'

loop_
_atom_site_label
_atom_site_type_symbol
_atom_site_fract_x
_atom_site_fract_y
_atom_site_fract_z
_atom_site_U_iso_or_equiv
_atom_site_adp_type
_atom_site_occupancy
_atom_site_symmetry_multiplicity
_atom_site_calc_flag
_atom_site_refinement_flags
O6 O 0.82601(18) 0.57713(19) 0.18555(9) 0.0205(5) Uani 1 1 d .
H6 H 0.7878 0.5398 0.1983 0.025 Uiso 1 1 calc R
O4 O 0.81610(17) 0.9522(2) 0.18419(9) 0.0201(5) Uani 1 1 d .
H4 H 0.8519 0.9786 0.1658 0.024 Uiso 1 1 calc R
O7 O 0.66134(17) 0.4891(2) 0.21362(9) 0.0220(6) Uani 1 1 d .
O8 O 0.50131(18) 0.4434(2) 0.25679(9) 0.0240(6) Uani 1 1 d .
H8 H 0.4487 0.4310 0.2659 0.029 Uiso 1 1 calc R
O10 O 0.15876(18) 0.5598(2) 0.18353(10) 0.0224(6) Uani 1 1 d .
H10 H 0.1065 0.5435 0.1704 0.027 Uiso 1 1 calc R
O3 O 0.65589(18) 1.0417(2) 0.21011(9) 0.0235(6) Uani 1 1 d .
H3 H 0.7010 1.0194 0.1963 0.028 Uiso 1 1 calc R
O2 O 0.49931(18) 1.0748(2) 0.25367(9) 0.0236(6) Uani 1 1 d .
H2 H 0.5537 1.0957 0.2609 0.028 Uiso 1 1 calc R
O1 O 0.32281(17) 1.0329(2) 0.20966(9) 0.0224(6) Uani 1 1 d .
H1 H 0.3385 1.0360 0.2388 0.027 Uiso 1 1 calc R
O5 O 0.89249(18) 0.7617(2) 0.21838(10) 0.0260(6) Uani 1 1 d .
C2 C 0.4924(2) 1.0355(3) 0.20689(13) 0.0177(7) Uani 1 1 d .
O12 O 0.15150(18) 0.9350(2) 0.18443(10) 0.0225(6) Uani 1 1 d .
H12 H 0.1939 0.9785 0.1907 0.027 Uiso 1 1 calc R
C9 C 0.8185(2) 0.7645(3) 0.18327(12) 0.0176(7) Uani 1 1 d .
C13 C 0.7009(2) 0.8564(3) 0.12997(12) 0.0161(7) Uani 1 1 d .
C16 C 0.4916(2) 0.4773(3) 0.20993(12) 0.0168(7) Uani 1 1 d .
C8 C 0.7792(3) 0.8571(3) 0.16438(13) 0.0187(7) Uani 1 1 d .
O9 O 0.32810(18) 0.4683(2) 0.21061(10) 0.0261(6) Uani 1 1 d .
H9 H 0.2786 0.4901 0.1963 0.031 Uiso 1 1 calc R
C4 C 0.5647(2) 0.9798(2) 0.13599(12) 0.0150(7) Uani 1 1 d .
C12 C 0.6634(2) 0.7586(3) 0.11495(12) 0.0172(7) Uani 1 1 d .
H13 H 0.6108 0.7567 0.0923 0.021 Uiso 1 1 calc R
C10 C 0.7807(2) 0.6670(3) 0.16693(13) 0.0172(7) Uani 1 1 d .
C15 C 0.5741(2) 0.5004(3) 0.18809(13) 0.0171(7) Uani 1 1 d .
C19 C 0.4791(2) 0.5487(3) 0.11535(13) 0.0170(7) Uani 1 1 d .
H19 H 0.4747 0.5716 0.0833 0.020 Uiso 1 1 calc R
C14 C 0.6602(2) 0.5565(3) 0.11644(13) 0.0176(7) Uani 1 1 d .
H14 H 0.7060 0.5020 0.1281 0.021 Uiso 1 1 calc R
C11 C 0.7026(2) 0.6631(3) 0.13278(12) 0.0166(7) Uani 1 1 d .
C7 C 0.6551(2) 0.9592(3) 0.11072(12) 0.0160(7) Uani 1 1 d .
H18 H 0.6996 1.0165 0.1202 0.019 Uiso 1 1 calc R
O11 O 0.0950(2) 0.7521(2) 0.21712(11) 0.0301(6) Uani 1 1 d .
H11 H 0.0711 0.6935 0.2198 0.036 Uiso 1 1 calc R
C28 C 0.2932(2) 0.9524(3) 0.11373(13) 0.0178(7) Uani 1 1 d .
H28 H 0.2510 1.0077 0.1243 0.021 Uiso 1 1 calc R
C5 C 0.4741(2) 0.9596(3) 0.11435(13) 0.0169(7) Uani 1 1 d .
H20 H 0.4681 0.9339 0.0828 0.020 Uiso 1 1 calc R
C1 C 0.4030(2) 1.0146(3) 0.18488(13) 0.0180(7) Uani 1 1 d .
C20 C 0.5695(2) 0.5350(3) 0.13974(13) 0.0172(7) Uani 1 1 d .
C25 C 0.2564(2) 0.8469(3) 0.13182(13) 0.0177(7) Uani 1 1 d .
C18 C 0.3953(2) 0.5294(3) 0.13737(12) 0.0165(7) Uani 1 1 d .
C3 C 0.5723(2) 1.0178(3) 0.18296(13) 0.0173(7) Uani 1 1 d .
C21 C 0.2970(3) 0.5505(3) 0.11186(12) 0.0179(7) Uani 1 1 d .
H21 H 0.2552 0.4934 0.1210 0.021 Uiso 1 1 calc R
C17 C 0.4026(2) 0.4930(3) 0.18472(12) 0.0171(7) Uani 1 1 d .
C26 C 0.2901(2) 0.7516(3) 0.11536(12) 0.0180(7) Uani 1 1 d .
H26 H 0.3366 0.7530 0.0936 0.022 Uiso 1 1 calc R
C29 C 0.6393(3) 0.9608(3) 0.05578(13) 0.0219(8) Uani 1 1 d .
H29A H 0.6989 0.9501 0.0422 0.033 Uiso 1 1 calc R
H29B H 0.6132 1.0279 0.0453 0.033 Uiso 1 1 calc R
H29C H 0.5960 0.9054 0.0451 0.033 Uiso 1 1 calc R
C23 C 0.1562(2) 0.7492(3) 0.18213(13) 0.0212(7) Uani 1 1 d .
C6 C 0.3921(2) 0.9759(3) 0.13752(13) 0.0172(7) Uani 1 1 d .
C27 C 0.2572(2) 0.6534(3) 0.13007(12) 0.0169(7) Uani 1 1 d .
C30 C 0.6488(3) 0.5486(3) 0.06070(13) 0.0231(8) Uani 1 1 d .
H30A H 0.6231 0.4806 0.0513 0.035 Uiso 1 1 calc R
H30B H 0.7096 0.5573 0.0483 0.035 Uiso 1 1 calc R
H30C H 0.6064 0.6031 0.0478 0.035 Uiso 1 1 calc R
C24 C 0.1897(3) 0.8442(3) 0.16580(13) 0.0195(7) Uani 1 1 d .
C22 C 0.1890(3) 0.6538(3) 0.16360(13) 0.0192(7) Uani 1 1 d .
C32 C 0.2868(3) 0.9567(3) 0.05863(13) 0.0245(8) Uani 1 1 d .
H32A H 0.3075 1.0248 0.0485 0.037 Uiso 1 1 calc R
H32B H 0.2222 0.9451 0.0459 0.037 Uiso 1 1 calc R
H32C H 0.3267 0.9028 0.0468 0.037 Uiso 1 1 calc R
C31 C 0.2959(3) 0.5490(3) 0.05632(13) 0.0233(8) Uani 1 1 d .
H31A H 0.2319 0.5583 0.0422 0.035 Uiso 1 1 calc R
H31B H 0.3201 0.4825 0.0461 0.035 Uiso 1 1 calc R
H31C H 0.3350 0.6054 0.0460 0.035 Uiso 1 1 calc R
O14 O 0.4941(3) 0.2580(2) 0.14064(11) 0.0418(8) Uani 1 1 d .
C43 C 0.4125(4) 0.2553(3) 0.11083(18) 0.0380(10) Uani 1 1 d .
C40 C 0.4119(3) 0.2526(3) 0.06035(17) 0.0349(10) Uani 1 1 d .
O13 O 0.5050(3) 0.2506(3) -0.00696(12) 0.0437(8) Uani 1 1 d .
C42 C 0.2403(4) 0.2500(4) 0.0553(2) 0.0484(13) Uani 1 1 d .
H42 H 0.1821 0.2493 0.0369 0.058 Uiso 1 1 calc R
C37 C 0.6784(3) 0.2540(3) 0.05463(18) 0.0388(10) Uani 1 1 d .
H37 H 0.6850 0.2516 0.0215 0.047 Uiso 1 1 calc R
C33 C 0.5795(4) 0.2572(3) 0.12111(17) 0.0379(10) Uani 1 1 d .
C38 C 0.5871(4) 0.2545(3) 0.07116(16) 0.0355(10) Uani 1 1 d .
C44 C 0.3282(4) 0.2543(4) 0.1338(2) 0.0490(13) Uani 1 1 d .
H44 H 0.3298 0.2556 0.1675 0.059 Uiso 1 1 calc R
C34 C 0.6598(4) 0.2618(4) 0.15372(19) 0.0457(12) Uani 1 1 d .
H34 H 0.6539 0.2654 0.1868 0.055 Uiso 1 1 calc R
C39 C 0.5013(3) 0.2525(3) 0.03749(17) 0.0351(10) Uani 1 1 d .
C54 C 0.2437(4) 0.2512(4) 0.1061(2) 0.0540(15) Uani 1 1 d .
H54 H 0.1873 0.2500 0.1210 0.065 Uiso 1 1 calc R
C35 C 0.7480(4) 0.2611(4) 0.1364(2) 0.0523(14) Uani 1 1 d .
H35 H 0.8021 0.2633 0.1581 0.063 Uiso 1 1 calc R
C41 C 0.3236(3) 0.2498(3) 0.03302(19) 0.0404(11) Uani 1 1 d .
H41 H 0.3213 0.2477 -0.0006 0.048 Uiso 1 1 calc R
C36 C 0.7574(4) 0.2570(4) 0.0866(2) 0.0499(13) Uani 1 1 d .
H36 H 0.8175 0.2564 0.0754 0.060 Uiso 1 1 calc R
O17 O 0.9857(2) 0.4858(3) 0.14546(12) 0.0451(8) Uani 1 1 d .
H17 H 0.9545 0.5247 0.1617 0.054 Uiso 1 1 calc R
O16 O 0.9983(3) 0.2496(3) 0.17294(14) 0.0632(11) Uani 1 1 d .
H16 H 0.9942 0.3138 0.1689 0.076 Uiso 1 1 calc R
C52 C 0.9523(4) 0.4951(4) 0.09560(17) 0.0415(11) Uani 1 1 d .
H52 H 0.8860 0.4715 0.0910 0.050 Uiso 1 1 calc R
C53 C 0.9583(5) 0.6108(5) 0.0804(2) 0.0667(18) Uani 1 1 d .
H53A H 0.9263 0.6542 0.1023 0.100 Uiso 1 1 calc R
H53B H 0.9286 0.6192 0.0481 0.100 Uiso 1 1 calc R
H53C H 1.0238 0.6316 0.0812 0.100 Uiso 1 1 calc R
C49 C 1.0250(6) 0.2274(7) 0.2235(2) 0.080(2) Uani 1 1 d .
H49 H 1.0276 0.1501 0.2260 0.096 Uiso 1 1 calc R
C50 C 0.9457(6) 0.2613(6) 0.2538(3) 0.080(2) Uani 1 1 d .
H50A H 0.9708 0.2705 0.2869 0.121 Uiso 1 1 calc R
H50B H 0.8972 0.2079 0.2521 0.121 Uiso 1 1 calc R
H50C H 0.9191 0.3269 0.2416 0.121 Uiso 1 1 calc R
C51 C 1.0122(6) 0.4248(5) 0.0676(2) 0.076(2) Uani 1 1 d .
H51A H 1.0747 0.4546 0.0674 0.114 Uiso 1 1 calc R
H51B H 0.9840 0.4186 0.0349 0.114 Uiso 1 1 calc R
H51C H 1.0164 0.3561 0.0824 0.114 Uiso 1 1 calc R
C48 C 1.1179(7) 0.2628(9) 0.2389(3) 0.121(4) Uani 1 1 d .
H48A H 1.1619 0.2359 0.2174 0.182 Uiso 1 1 calc R
H48B H 1.1354 0.2379 0.2712 0.182 Uiso 1 1 calc R
H48C H 1.1193 0.3388 0.2386 0.182 Uiso 1 1 calc R
O15 O 0.9218(3) 0.0615(3) 0.12999(14) 0.0541(10) Uani 1 1 d .
H15 H 0.9426 0.1154 0.1436 0.065 Uiso 1 1 calc R
C46 C 0.9891(4) 0.0225(5) 0.0993(2) 0.0538(14) Uani 1 1 d .
H46 H 1.0513 0.0256 0.1180 0.065 Uiso 1 1 calc R
C45 C 0.9696(5) -0.0900(5) 0.0890(3) 0.072(2) Uani 1 1 d .
H45A H 0.9668 -0.1277 0.1190 0.108 Uiso 1 1 calc R
H45B H 1.0193 -0.1191 0.0716 0.108 Uiso 1 1 calc R
H45C H 0.9099 -0.0968 0.0699 0.108 Uiso 1 1 calc R
C47 C 0.9962(6) 0.0894(5) 0.0566(2) 0.079(2) Uani 1 1 d .
H47A H 0.9373 0.0871 0.0366 0.118 Uiso 1 1 calc R
H47B H 1.0466 0.0640 0.0386 0.118 Uiso 1 1 calc R
H47C H 1.0094 0.1609 0.0667 0.118 Uiso 1 1 calc R
H5 H 0.9114 0.8280 0.2245 0.038(13) Uiso 1 1 d R
H7 H 0.6578 0.4619 0.2457 0.10(2) Uiso 1 1 d R

loop_
_atom_site_aniso_label
_atom_site_aniso_U_11
_atom_site_aniso_U_22
_atom_site_aniso_U_33
_atom_site_aniso_U_23
_atom_site_aniso_U_13
_atom_site_aniso_U_12
O6 0.0187(13) 0.0188(12) 0.0242(14) 0.0072(10) 0.0033(10) 0.0003(10)
O4 0.0171(13) 0.0204(13) 0.0230(13) -0.0046(10) 0.0030(10) -0.0017(10)
O7 0.0163(12) 0.0280(14) 0.0215(13) 0.0076(11) 0.0008(10) -0.0028(10)
O8 0.0184(13) 0.0326(15) 0.0213(13) 0.0103(11) 0.0036(10) -0.0009(11)
O10 0.0205(13) 0.0212(13) 0.0263(14) 0.0037(11) 0.0063(11) -0.0015(10)
O3 0.0153(12) 0.0345(15) 0.0209(13) -0.0102(11) 0.0024(10) 0.0011(11)
O2 0.0160(13) 0.0329(15) 0.0223(13) -0.0135(11) 0.0036(10) -0.0040(11)
O1 0.0182(13) 0.0299(14) 0.0199(13) -0.0067(11) 0.0054(10) -0.0012(11)
O5 0.0217(13) 0.0251(14) 0.0293(14) 0.0005(11) -0.0082(11) -0.0005(11)
C2 0.0193(17) 0.0159(16) 0.0181(17) -0.0043(13) 0.0027(14) -0.0011(13)
O12 0.0195(13) 0.0195(13) 0.0292(14) -0.0068(11) 0.0069(11) 0.0007(10)
C9 0.0138(15) 0.0210(17) 0.0181(16) 0.0022(14) 0.0017(13) 0.0022(13)
C13 0.0162(17) 0.0149(16) 0.0178(17) -0.0003(13) 0.0050(13) 0.0021(13)
C16 0.0204(17) 0.0171(16) 0.0133(16) 0.0041(13) 0.0033(13) 0.0001(13)
C8 0.0173(17) 0.0195(17) 0.0204(18) -0.0034(14) 0.0073(14) -0.0030(14)
O9 0.0146(13) 0.0393(16) 0.0249(14) 0.0116(12) 0.0042(11) -0.0005(11)
C4 0.0182(17) 0.0100(15) 0.0171(16) 0.0027(12) 0.0039(13) 0.0015(12)
C12 0.0186(16) 0.0169(16) 0.0164(16) -0.0008(13) 0.0038(13) -0.0029(14)
C10 0.0169(17) 0.0173(16) 0.0177(17) 0.0018(13) 0.0039(13) 0.0017(13)
C15 0.0168(16) 0.0147(15) 0.0198(17) 0.0016(13) 0.0019(13) -0.0012(13)
C19 0.0213(18) 0.0147(16) 0.0152(16) 0.0005(13) 0.0028(14) 0.0012(13)
C14 0.0193(17) 0.0165(16) 0.0179(17) 0.0013(13) 0.0062(14) 0.0012(13)
C11 0.0200(17) 0.0163(16) 0.0149(16) -0.0004(13) 0.0089(14) 0.0003(13)
C7 0.0181(17) 0.0137(15) 0.0167(17) 0.0007(13) 0.0043(13) -0.0002(13)
O11 0.0306(15) 0.0229(14) 0.0401(16) -0.0024(13) 0.0212(13) 0.0006(12)
C28 0.0181(17) 0.0168(16) 0.0186(17) 0.0009(13) 0.0013(14) 0.0029(13)
C5 0.0212(18) 0.0143(15) 0.0157(16) 0.0008(13) 0.0035(14) -0.0009(13)
C1 0.0190(17) 0.0155(16) 0.0202(17) -0.0020(13) 0.0052(14) 0.0003(13)
C20 0.0198(17) 0.0125(15) 0.0201(17) -0.0013(13) 0.0057(14) -0.0011(13)
C25 0.0153(17) 0.0193(17) 0.0178(17) 0.0002(13) -0.0019(13) -0.0005(13)
C18 0.0194(17) 0.0153(16) 0.0151(16) -0.0027(13) 0.0026(13) 0.0020(13)
C3 0.0169(17) 0.0156(16) 0.0195(17) -0.0011(13) 0.0010(14) -0.0003(13)
C21 0.0196(17) 0.0176(17) 0.0167(17) 0.0006(13) 0.0030(14) 0.0017(13)
C17 0.0174(17) 0.0168(16) 0.0179(17) 0.0024(13) 0.0055(14) 0.0000(13)
C26 0.0178(16) 0.0210(17) 0.0154(16) -0.0010(14) 0.0019(12) 0.0018(14)
C29 0.029(2) 0.0199(17) 0.0179(17) 0.0030(14) 0.0067(15) 0.0008(15)
C23 0.0170(16) 0.0246(18) 0.0225(17) -0.0006(15) 0.0051(13) 0.0035(15)
C6 0.0192(17) 0.0119(15) 0.0205(17) 0.0008(13) 0.0008(14) -0.0009(13)
C27 0.0170(17) 0.0183(17) 0.0152(16) -0.0002(13) 0.0003(13) 0.0019(13)
C30 0.028(2) 0.0201(18) 0.0227(19) -0.0037(15) 0.0075(15) -0.0021(15)
C24 0.0169(17) 0.0211(18) 0.0205(18) -0.0059(14) 0.0010(14) 0.0022(14)
C22 0.0192(18) 0.0158(17) 0.0226(18) 0.0026(14) 0.0029(15) -0.0004(13)
C32 0.026(2) 0.0251(19) 0.0217(19) 0.0028(15) -0.0019(15) -0.0011(15)
C31 0.028(2) 0.0235(18) 0.0183(18) -0.0016(15) 0.0007(15) 0.0027(15)
O14 0.063(2) 0.0286(16) 0.0345(17) -0.0021(14) 0.0108(16) 0.0030(15)
C43 0.053(3) 0.0152(19) 0.046(3) 0.0021(19) 0.009(2) -0.0019(19)
C40 0.051(3) 0.0142(18) 0.040(2) 0.0017(17) 0.007(2) -0.0010(18)
O13 0.0498(19) 0.048(2) 0.0331(17) -0.0023(15) 0.0050(14) -0.0010(16)
C42 0.052(3) 0.027(2) 0.068(4) -0.001(2) 0.012(3) -0.001(2)
C37 0.046(3) 0.025(2) 0.046(3) 0.003(2) 0.005(2) 0.002(2)
C33 0.060(3) 0.0143(18) 0.040(2) 0.0018(17) 0.004(2) 0.0049(19)
C38 0.055(3) 0.0147(18) 0.037(2) 0.0024(17) 0.003(2) 0.0015(19)
C44 0.075(4) 0.023(2) 0.052(3) 0.005(2) 0.025(3) 0.007(2)
C34 0.066(3) 0.028(2) 0.043(3) 0.002(2) 0.000(2) 0.006(2)
C39 0.048(3) 0.0183(19) 0.039(2) -0.0002(18) 0.008(2) -0.0004(18)
C54 0.059(3) 0.028(2) 0.079(4) 0.000(3) 0.031(3) 0.005(2)
C35 0.064(4) 0.030(2) 0.059(3) -0.004(2) -0.015(3) 0.005(2)
C41 0.047(3) 0.020(2) 0.055(3) 0.000(2) 0.010(2) -0.0011(19)
C36 0.048(3) 0.035(3) 0.066(4) 0.004(2) -0.001(3) 0.000(2)
O17 0.045(2) 0.055(2) 0.0360(18) -0.0052(16) 0.0051(15) 0.0012(17)
O16 0.084(3) 0.059(3) 0.045(2) -0.0009(19) -0.004(2) -0.007(2)
C52 0.040(3) 0.051(3) 0.034(2) -0.006(2) 0.004(2) -0.003(2)
C53 0.092(5) 0.055(4) 0.057(4) 0.008(3) 0.027(3) 0.017(3)
C49 0.095(6) 0.097(6) 0.047(4) 0.010(4) -0.005(4) -0.003(4)
C50 0.095(5) 0.082(5) 0.067(4) 0.000(4) 0.020(4) -0.014(4)
C51 0.111(6) 0.063(4) 0.057(4) -0.010(3) 0.032(4) 0.013(4)
C48 0.090(6) 0.196(12) 0.072(5) 0.009(6) -0.025(5) -0.007(7)
O15 0.059(2) 0.056(2) 0.050(2) -0.0121(18) 0.0224(19) -0.0201(19)
C46 0.057(3) 0.059(4) 0.047(3) 0.007(3) 0.014(3) 0.011(3)
C45 0.091(5) 0.053(4) 0.079(5) 0.006(3) 0.048(4) 0.005(3)
C47 0.115(6) 0.055(4) 0.074(4) -0.001(3) 0.054(4) -0.008(4)

loop_
_atom_type_symbol
_atom_type_description
_atom_type_scat_dispersion_real
_atom_type_scat_dispersion_imag
_atom_type_scat_source
C C 0.0033 0.0016 'International Tables Vol C Tables 4.2.6.8 and 6.1.1.4'
H H 0.0000 0.0000 'International Tables Vol C Tables 4.2.6.8 and 6.1.1.4'
O O 0.0106 0.0060 'International Tables Vol C Tables 4.2.6.8 and 6.1.1.4'

loop_
_geom_angle_atom_site_label_1
_geom_angle_atom_site_label_2
_geom_angle_atom_site_label_3
_geom_angle
C10 O6 H6 109.5
C8 O4 H4 109.5
C15 O7 H7 113.4
C16 O8 H8 109.5
C22 O10 H10 109.5
C3 O3 H3 109.5
C2 O2 H2 109.5
C1 O1 H1 109.5
C9 O5 H5 108.1
C3 C2 C1 120.9(3)
C3 C2 O2 121.1(3)
C1 C2 O2 118.0(3)
C24 O12 H12 109.5
O5 C9 C8 123.3(3)
O5 C9 C10 117.0(3)
C8 C9 C10 119.6(3)
C12 C13 C8 117.8(3)
C12 C13 C7 120.9(3)
C8 C13 C7 121.3(3)
O8 C16 C15 117.5(3)
O8 C16 C17 122.2(3)
C15 C16 C17 120.2(3)
C9 C8 C13 121.5(3)
C9 C8 O4 117.1(3)
C13 C8 O4 121.1(3)
C17 O9 H9 109.5
C3 C4 C5 117.6(3)
C3 C4 C7 119.4(3)
C5 C4 C7 123.0(3)
C13 C12 C11 122.1(3)
C13 C12 H13 118.9
C11 C12 H13 118.9
O6 C10 C11 122.7(3)
O6 C10 C9 116.8(3)
C11 C10 C9 120.5(3)
O7 C15 C16 120.1(3)
O7 C15 C20 119.2(3)
C16 C15 C20 120.6(3)
C18 C19 C20 122.5(3)
C18 C19 H19 118.8
C20 C19 H19 118.8
C20 C14 C11 111.0(3)
C20 C14 C30 113.5(3)
C11 C14 C30 111.0(3)
C20 C14 H14 107.0
C11 C14 H14 107.0
C30 C14 H14 107.0
C10 C11 C12 118.4(3)
C10 C11 C14 120.0(3)
C12 C11 C14 121.6(3)
C29 C7 C13 112.4(3)
C29 C7 C4 113.7(3)
C13 C7 C4 109.2(3)
C29 C7 H18 107.0
C13 C7 H18 107.0
C4 C7 H18 107.0
C23 O11 H11 109.5
C6 C28 C32 113.6(3)
C6 C28 C25 110.7(3)
C32 C28 C25 111.5(3)
C6 C28 H28 106.9
C32 C28 H28 106.9
C25 C28 H28 106.9
C6 C5 C4 123.2(3)
C6 C5 H20 118.4
C4 C5 H20 118.4
C2 C1 O1 120.1(3)
C2 C1 C6 120.3(3)
O1 C1 C6 119.6(3)
C19 C20 C15 117.5(3)
C19 C20 C14 122.8(3)
C15 C20 C14 119.6(3)
C26 C25 C24 118.3(3)
C26 C25 C28 120.8(3)
C24 C25 C28 120.9(3)
C17 C18 C19 118.3(3)
C17 C18 C21 119.1(3)
C19 C18 C21 122.5(3)
C2 C3 O3 113.6(3)
C2 C3 C4 120.7(3)
O3 C3 C4 125.6(3)
C27 C21 C18 110.1(3)
C27 C21 C31 111.8(3)
C18 C21 C31 113.0(3)
C27 C21 H21 107.2
C18 C21 H21 107.2
C31 C21 H21 107.2
O9 C17 C18 125.3(3)
O9 C17 C16 114.0(3)
C18 C17 C16 120.7(3)
C25 C26 C27 122.9(3)
C25 C26 H26 118.6
C27 C26 H26 118.6
C7 C29 H29A 109.5
C7 C29 H29B 109.5
H29A C29 H29B 109.5
C7 C29 H29C 109.5
H29A C29 H29C 109.5
H29B C29 H29C 109.5
O11 C23 C24 118.0(3)
O11 C23 C22 122.4(3)
C24 C23 C22 119.6(3)
C5 C6 C1 117.3(3)
C5 C6 C28 122.8(3)
C1 C6 C28 119.8(3)
C22 C27 C26 117.3(3)
C22 C27 C21 121.4(3)
C26 C27 C21 121.3(3)
C14 C30 H30A 109.5
C14 C30 H30B 109.5
H30A C30 H30B 109.5
C14 C30 H30C 109.5
H30A C30 H30C 109.5
H30B C30 H30C 109.5
C23 C24 O12 116.2(3)
C23 C24 C25 121.0(3)
O12 C24 C25 122.7(3)
O10 C22 C27 121.0(3)
O10 C22 C23 117.7(3)
C27 C22 C23 120.9(3)
C28 C32 H32A 109.5
C28 C32 H32B 109.5
H32A C32 H32B 109.5
C28 C32 H32C 109.5
H32A C32 H32C 109.5
H32B C32 H32C 109.5
C21 C31 H31A 109.5
C21 C31 H31B 109.5
H31A C31 H31B 109.5
C21 C31 H31C 109.5
H31A C31 H31C 109.5
H31B C31 H31C 109.5
C43 O14 C33 119.4(4)
O14 C43 C44 115.7(5)
O14 C43 C40 122.6(4)
C44 C43 C40 121.7(5)
C43 C40 C41 117.9(4)
C43 C40 C39 120.3(4)
C41 C40 C39 121.8(4)
C41 C42 C54 119.6(5)
C41 C42 H42 120.2
C54 C42 H42 120.2
C36 C37 C38 120.6(5)
C36 C37 H37 119.7
C38 C37 H37 119.7
O14 C33 C34 116.2(4)
O14 C33 C38 122.7(4)
C34 C33 C38 121.1(5)
C33 C38 C37 118.3(5)
C33 C38 C39 120.1(4)
C37 C38 C39 121.6(4)
C54 C44 C43 118.7(5)
C54 C44 H44 120.6
C43 C44 H44 120.6
C35 C34 C33 119.1(5)
C35 C34 H34 120.5
C33 C34 H34 120.5
O13 C39 C40 123.0(4)
O13 C39 C38 122.0(4)
C40 C39 C38 115.0(4)
C44 C54 C42 121.2(5)
C44 C54 H54 119.4
C42 C54 H54 119.4
C34 C35 C36 120.8(5)
C34 C35 H35 119.6
C36 C35 H35 119.6
C42 C41 C40 120.8(5)
C42 C41 H41 119.6
C40 C41 H41 119.6
C37 C36 C35 120.0(5)
C37 C36 H36 120.0
C35 C36 H36 120.0
C52 O17 H17 109.5
C49 O16 H16 109.5
O17 C52 C51 107.5(5)
O17 C52 C53 109.0(4)
C51 C52 C53 112.3(5)
O17 C52 H52 109.3
C51 C52 H52 109.3
C53 C52 H52 109.3
C52 C53 H53A 109.5
C52 C53 H53B 109.5
H53A C53 H53B 109.5
C52 C53 H53C 109.5
H53A C53 H53C 109.5
H53B C53 H53C 109.5
C48 C49 O16 112.8(7)
C48 C49 C50 116.9(7)
O16 C49 C50 109.8(6)
C48 C49 H49 105.5
O16 C49 H49 105.5
C50 C49 H49 105.5
C49 C50 H50A 109.5
C49 C50 H50B 109.5
H50A C50 H50B 109.5
C49 C50 H50C 109.5
H50A C50 H50C 109.5
H50B C50 H50C 109.5
C52 C51 H51A 109.5
C52 C51 H51B 109.5
H51A C51 H51B 109.5
C52 C51 H51C 109.5
H51A C51 H51C 109.5
H51B C51 H51C 109.5
C49 C48 H48A 109.5
C49 C48 H48B 109.5
H48A C48 H48B 109.5
C49 C48 H48C 109.5
H48A C48 H48C 109.5
H48B C48 H48C 109.5
C46 O15 H15 109.5
O15 C46 C47 112.4(5)
O15 C46 C45 109.1(5)
C47 C46 C45 115.3(6)
O15 C46 H46 106.5
C47 C46 H46 106.5
C45 C46 H46 106.5
C46 C45 H45A 109.5
C46 C45 H45B 109.5
H45A C45 H45B 109.5
C46 C45 H45C 109.5
H45A C45 H45C 109.5
H45B C45 H45C 109.5
C46 C47 H47A 109.5
C46 C47 H47B 109.5
H47A C47 H47B 109.5
C46 C47 H47C 109.5
H47A C47 H47C 109.5
H47B C47 H47C 109.5

loop_
_geom_bond_atom_site_label_1
_geom_bond_atom_site_label_2
_geom_bond_distance
O6 C10 1.382(4)
O6 H6 0.8200
O4 C8 1.403(4)
O4 H4 0.8200
O7 C15 1.373(4)
O7 H7 0.9588
O8 C16 1.363(4)
O8 H8 0.8200
O10 C22 1.393(4)
O10 H10 0.8200
O3 C3 1.377(4)
O3 H3 0.8200
O2 C2 1.384(4)
O2 H2 0.8200
O1 C1 1.393(4)
O1 H1 0.8200
O5 C9 1.364(4)
O5 H5 0.8914
C2 C3 1.376(5)
C2 C1 1.379(5)
O12 C24 1.387(4)
O12 H12 0.8200
C9 C8 1.378(5)
C9 C10 1.402(5)
C13 C12 1.393(5)
C13 C8 1.396(5)
C13 C7 1.527(5)
C16 C15 1.391(5)
C16 C17 1.397(5)
O9 C17 1.361(4)
O9 H9 0.8200
C4 C3 1.383(5)
C4 C5 1.388(5)
C4 C7 1.531(5)
C12 C11 1.399(5)
C12 H13 0.9300
C10 C11 1.390(5)
C15 C20 1.405(5)
C19 C18 1.400(5)
C19 C20 1.402(5)
C19 H19 0.9300
C14 C20 1.508(5)
C14 C11 1.527(5)
C14 C30 1.542(5)
C14 H14 0.9800
C7 C29 1.519(5)
C7 H18 0.9800
O11 C23 1.355(4)
O11 H11 0.8200
C28 C6 1.520(5)
C28 C32 1.523(5)
C28 C25 1.531(5)
C28 H28 0.9800
C5 C6 1.388(5)
C5 H20 0.9300
C1 C6 1.396(5)
C25 C26 1.387(5)
C25 C24 1.389(5)
C18 C17 1.386(5)
C18 C21 1.525(5)
C21 C27 1.521(5)
C21 C31 1.538(5)
C21 H21 0.9800
C26 C27 1.398(5)
C26 H26 0.9300
C29 H29A 0.9600
C29 H29B 0.9600
C29 H29C 0.9600
C23 C24 1.380(5)
C23 C22 1.405(5)
C27 C22 1.395(5)
C30 H30A 0.9600
C30 H30B 0.9600
C30 H30C 0.9600
C32 H32A 0.9600
C32 H32B 0.9600
C32 H32C 0.9600
C31 H31A 0.9600
C31 H31B 0.9600
C31 H31C 0.9600
O14 C43 1.359(6)
O14 C33 1.364(6)
C43 C44 1.398(7)
C43 C40 1.398(7)
C40 C41 1.401(7)
C40 C39 1.462(6)
O13 C39 1.238(5)
C42 C41 1.376(7)
C42 C54 1.403(8)
C42 H42 0.9300
C37 C36 1.364(7)
C37 C38 1.406(7)
C37 H37 0.9300
C33 C34 1.387(7)
C33 C38 1.398(6)
C38 C39 1.463(7)
C44 C54 1.363(8)
C44 H44 0.9300
C34 C35 1.374(8)
C34 H34 0.9300
C54 H54 0.9300
C35 C36 1.398(8)
C35 H35 0.9300
C41 H41 0.9300
C36 H36 0.9300
O17 C52 1.425(6)
O17 H17 0.8200
O16 C49 1.446(7)
O16 H16 0.8200
C52 C51 1.490(8)
C52 C53 1.526(8)
C52 H52 0.9800
C53 H53A 0.9600
C53 H53B 0.9600
C53 H53C 0.9600
C49 C48 1.416(11)
C49 C50 1.519(10)
C49 H49 0.9800
C50 H50A 0.9600
C50 H50B 0.9600
C50 H50C 0.9600
C51 H51A 0.9600
C51 H51B 0.9600
C51 H51C 0.9600
C48 H48A 0.9600
C48 H48B 0.9600
C48 H48C 0.9600
O15 C46 1.419(6)
O15 H15 0.8200
C46 C47 1.463(8)
C46 C45 1.472(8)
C46 H46 0.9800
C45 H45A 0.9600
C45 H45B 0.9600
C45 H45C 0.9600
C47 H47A 0.9600
C47 H47B 0.9600
C47 H47C 0.9600

loop_
_geom_torsion_atom_site_label_1
_geom_torsion_atom_site_label_2
_geom_torsion_atom_site_label_3
_geom_torsion_atom_site_label_4
_geom_torsion
O5 C9 C8 C13 -177.2(3)
C10 C9 C8 C13 1.5(5)
O5 C9 C8 O4 -2.5(5)
C10 C9 C8 O4 176.2(3)
C12 C13 C8 C9 -0.3(5)
C7 C13 C8 C9 177.4(3)
C12 C13 C8 O4 -174.8(3)
C7 C13 C8 O4 3.0(5)
C8 C13 C12 C11 -0.8(5)
C7 C13 C12 C11 -178.5(3)
O5 C9 C10 O6 -4.2(5)
C8 C9 C10 O6 177.0(3)
O5 C9 C10 C11 177.2(3)
C8 C9 C10 C11 -1.6(5)
O8 C16 C15 O7 -0.1(5)
C17 C16 C15 O7 177.3(3)
O8 C16 C15 C20 179.5(3)
C17 C16 C15 C20 -3.1(5)
O6 C10 C11 C12 -178.0(3)
C9 C10 C11 C12 0.5(5)
O6 C10 C11 C14 3.4(5)
C9 C10 C11 C14 -178.1(3)
C13 C12 C11 C10 0.7(5)
C13 C12 C11 C14 179.3(3)
C20 C14 C11 C10 103.5(4)
C30 C14 C11 C10 -129.3(3)
C20 C14 C11 C12 -75.1(4)
C30 C14 C11 C12 52.1(4)
C12 C13 C7 C29 -50.8(4)
C8 C13 C7 C29 131.6(3)
C12 C13 C7 C4 76.4(4)
C8 C13 C7 C4 -101.3(4)
C3 C4 C7 C29 -157.0(3)
C5 C4 C7 C29 24.7(4)
C3 C4 C7 C13 76.6(4)
C5 C4 C7 C13 -101.7(4)
C3 C4 C5 C6 0.2(5)
C7 C4 C5 C6 178.5(3)
C3 C2 C1 O1 179.9(3)
O2 C2 C1 O1 -0.1(5)
C3 C2 C1 C6 -0.6(5)
O2 C2 C1 C6 179.3(3)
C18 C19 C20 C15 0.0(5)
C18 C19 C20 C14 -179.4(3)
O7 C15 C20 C19 -178.0(3)
C16 C15 C20 C19 2.3(5)
O7 C15 C20 C14 1.4(5)
C16 C15 C20 C14 -178.2(3)
C11 C14 C20 C19 101.5(4)
C30 C14 C20 C19 -24.3(5)
C11 C14 C20 C15 -77.9(4)
C30 C14 C20 C15 156.3(3)
C6 C28 C25 C26 -75.8(4)
C32 C28 C25 C26 51.7(4)
C6 C28 C25 C24 103.0(4)
C32 C28 C25 C24 -129.5(4)
C20 C19 C18 C17 -1.5(5)
C20 C19 C18 C21 176.4(3)
C1 C2 C3 O3 -179.4(3)
O2 C2 C3 O3 0.6(5)
C1 C2 C3 C4 0.8(5)
O2 C2 C3 C4 -179.1(3)
C5 C4 C3 C2 -0.6(5)
C7 C4 C3 C2 -179.0(3)
C5 C4 C3 O3 179.7(3)
C7 C4 C3 O3 1.3(5)
C17 C18 C21 C27 76.0(4)
C19 C18 C21 C27 -101.8(4)
C17 C18 C21 C31 -158.2(3)
C19 C18 C21 C31 23.9(5)
C19 C18 C17 O9 -178.4(3)
C21 C18 C17 O9 3.7(5)
C19 C18 C17 C16 0.8(5)
C21 C18 C17 C16 -177.2(3)
O8 C16 C17 O9 -2.0(5)
C15 C16 C17 O9 -179.3(3)
O8 C16 C17 C18 178.8(3)
C15 C16 C17 C18 1.5(5)
C24 C25 C26 C27 2.5(5)
C28 C25 C26 C27 -178.6(3)
C4 C5 C6 C1 0.0(5)
C4 C5 C6 C28 -179.3(3)
C2 C1 C6 C5 0.2(5)
O1 C1 C6 C5 179.7(3)
C2 C1 C6 C28 179.5(3)
O1 C1 C6 C28 -1.0(5)
C32 C28 C6 C5 -25.3(5)
C25 C28 C6 C5 101.1(4)
C32 C28 C6 C1 155.4(3)
C25 C28 C6 C1 -78.2(4)
C25 C26 C27 C22 -1.4(5)
C25 C26 C27 C21 -179.0(3)
C18 C21 C27 C22 -102.0(4)
C31 C21 C27 C22 131.6(4)
C18 C21 C27 C26 75.5(4)
C31 C21 C27 C26 -51.0(4)
O11 C23 C24 O12 -4.7(5)
C22 C23 C24 O12 177.7(3)
O11 C23 C24 C25 176.6(3)
C22 C23 C24 C25 -1.0(5)
C26 C25 C24 C23 -1.2(5)
C28 C25 C24 C23 179.9(3)
C26 C25 C24 O12 -179.9(3)
C28 C25 C24 O12 1.3(5)
C26 C27 C22 O10 -174.1(3)
C21 C27 C22 O10 3.5(5)
C26 C27 C22 C23 -0.9(5)
C21 C27 C22 C23 176.6(3)
O11 C23 C22 O10 -2.1(5)
C24 C23 C22 O10 175.5(3)
O11 C23 C22 C27 -175.4(3)
C24 C23 C22 C27 2.1(5)
C33 O14 C43 C44 178.8(4)
C33 O14 C43 C40 -0.6(6)
O14 C43 C40 C41 179.9(4)
C44 C43 C40 C41 0.6(6)
O14 C43 C40 C39 0.0(6)
C44 C43 C40 C39 -179.2(4)
C43 O14 C33 C34 178.9(4)
C43 O14 C33 C38 0.5(6)
O14 C33 C38 C37 179.9(4)
C34 C33 C38 C37 1.6(6)
O14 C33 C38 C39 0.0(6)
C34 C33 C38 C39 -178.3(4)
C36 C37 C38 C33 -0.6(6)
C36 C37 C38 C39 179.3(4)
O14 C43 C44 C54 -179.8(4)
C40 C43 C44 C54 -0.4(7)
O14 C33 C34 C35 179.9(4)
C38 C33 C34 C35 -1.7(7)
C43 C40 C39 O13 -179.8(4)
C41 C40 C39 O13 0.4(6)
C43 C40 C39 C38 0.5(5)
C41 C40 C39 C38 -179.3(4)
C33 C38 C39 O13 179.7(4)
C37 C38 C39 O13 -0.1(6)
C33 C38 C39 C40 -0.5(5)
C37 C38 C39 C40 179.6(4)
C43 C44 C54 C42 -0.5(7)
C41 C42 C54 C44 1.3(7)
C33 C34 C35 C36 0.8(7)
C54 C42 C41 C40 -1.1(7)
C43 C40 C41 C42 0.2(6)
C39 C40 C41 C42 -180.0(4)
C38 C37 C36 C35 -0.3(7)
C34 C35 C36 C37 0.2(7)
